data_4307808
loop_
_publ_author_name
'H. V. Rasika Dias'
'Jiang Wu'
'Xiaoyu Wang'
'Krishnan Rangan'

_publ_contact_author_address
;Department of Chemistry and Biochemistry
The University of Texas at Arlington
Arlington, Texas 76019-0065, USA
;
_publ_contact_author_email dias@uta.edu
_publ_contact_author_fax 817-272-3808
_publ_contact_author_name 'Prof. H. V. R. Dias'
_publ_contact_author_phone 817-272-3813
_publ_section_title
;
Structural Variations of Silver Ethylene Complexes Supported by
Boron-Protected Fluorinated Scorpionates and the Isolation of a
Ligand-Directed Silver Helix
;
_journal_name_full 'Inorganic Chemistry'
_journal_page_first 1960
_journal_page_last 1962
_journal_paper_doi 10.1021/ic062293o
_journal_volume 46
_journal_year 2007
_chemical_formula_sum 'C18 H11 Ag B F9 N6'
_chemical_formula_weight 601.01
_chemical_name_common '[PhB(3-(CF3)Pz)3]Ag'
_chemical_name_systematic
; 
 ? 
;
_space_group_IT_number 170
_symmetry_cell_setting hexagonal
_symmetry_space_group_name_Hall 'P 65'
_symmetry_space_group_name_H-M 'P 65'
_atom_sites_solution_hydrogens geom
_atom_sites_solution_primary direct
_atom_sites_solution_secondary difmap
_audit_creation_method SHELXL-97
_cell_angle_alpha 90.00
_cell_angle_beta 90.00
_cell_angle_gamma 120.00
_cell_formula_units_Z 6
_cell_length_a 19.1456(9)
_cell_length_b 19.1456(9)
_cell_length_c 11.0901(11)
_cell_measurement_reflns_used 8739
_cell_measurement_temperature 100(2)
_cell_measurement_theta_max 28.09
_cell_measurement_theta_min 2.21
_cell_volume 3520.5(4)
_computing_cell_refinement 'Bruker SMART'
_computing_data_collection 'Bruker SMART'
_computing_data_reduction 'Bruker SAINT'
_computing_molecular_graphics 'Bruker SHELXTL'
_computing_publication_material 'Bruker SHELXTL'
_computing_structure_refinement 'SHELXL-97 (Sheldrick, 1997)'
_computing_structure_solution 'SHELXS-97 (Sheldrick, 1990)'
_diffrn_ambient_temperature 100(2)
_diffrn_measured_fraction_theta_full 1.000
_diffrn_measured_fraction_theta_max 1.000
_diffrn_measurement_device_type 'CCD area detector'
_diffrn_measurement_method 'phi and omega scans'
_diffrn_radiation_monochromator graphite
_diffrn_radiation_source 'fine-focus sealed tube'
_diffrn_radiation_type MoK\a
_diffrn_radiation_wavelength 0.71073
_diffrn_reflns_av_R_equivalents 0.0544
_diffrn_reflns_av_sigmaI/netI 0.0302
_diffrn_reflns_limit_h_max 23
_diffrn_reflns_limit_h_min -23
_diffrn_reflns_limit_k_max 23
_diffrn_reflns_limit_k_min -23
_diffrn_reflns_limit_l_max 13
_diffrn_reflns_limit_l_min -13
_diffrn_reflns_number 26029
_diffrn_reflns_theta_full 25.50
_diffrn_reflns_theta_max 25.50
_diffrn_reflns_theta_min 2.13
_exptl_absorpt_coefficient_mu 0.948
_exptl_absorpt_correction_T_max 0.8988
_exptl_absorpt_correction_T_min 0.8570
_exptl_absorpt_correction_type multi-scan
_exptl_absorpt_process_details SADABS
_exptl_crystal_colour colorless
_exptl_crystal_density_diffrn 1.701
_exptl_crystal_density_meas 0
_exptl_crystal_density_method 'not measured'
_exptl_crystal_description rods
_exptl_crystal_F_000 1764
_exptl_crystal_size_max 0.17
_exptl_crystal_size_mid 0.12
_exptl_crystal_size_min 0.12
_refine_diff_density_max 1.015
_refine_diff_density_min -0.681
_refine_diff_density_rms 0.139
_refine_ls_abs_structure_details 'Flack H D (1983), Acta Cryst. A39, 876-881'
_refine_ls_abs_structure_Flack 0.05(9)
_refine_ls_extinction_method none
_refine_ls_goodness_of_fit_ref 1.022
_refine_ls_hydrogen_treatment constr
_refine_ls_matrix_type full
_refine_ls_number_parameters 399
_refine_ls_number_reflns 4374
_refine_ls_number_restraints 731
_refine_ls_restrained_S_all 1.344
_refine_ls_R_factor_all 0.0733
_refine_ls_R_factor_gt 0.0691
_refine_ls_shift/su_max 0.001
_refine_ls_shift/su_mean 0.000
_refine_ls_structure_factor_coef Fsqd
_refine_ls_weighting_details 'calc w=1/[\s^2^(Fo^2^)+(0.1305P)^2^+10.2147P] where P=(Fo^2^+2Fc^2^)/3'
_refine_ls_weighting_scheme calc
_refine_ls_wR_factor_gt 0.1879
_refine_ls_wR_factor_ref 0.1945
_reflns_number_gt 4074
_reflns_number_total 4374
_reflns_threshold_expression >2sigma(I)
_cod_data_source_file ic062293osi20070111_115057_1.cif
_cod_data_source_block dias396s
_cod_depositor_comments
;
The following automatic conversions were performed:
'_symmetry_cell_setting' value 'Hexagonal' changed to 'hexagonal'
according to '/home/saulius/struct/CIF-dictionaries/cif_core.dic'
dictionary named 'cif_core.dic' version 2.4.1 from 2010-06-29.

Automatic conversion script
Id: cif_fix_enum 1527 2010-12-29 10:47:43Z saulius 
;
_cod_database_code 4307808

loop_
_symmetry_equiv_pos_as_xyz
'x, y, z'
'-y, x-y, z+2/3'
'-x+y, -x, z+1/3'
'-x, -y, z+1/2'
'y, -x+y, z+1/6'
'x-y, x, z+5/6'

loop_
_atom_site_label
_atom_site_type_symbol
_atom_site_fract_x
_atom_site_fract_y
_atom_site_fract_z
_atom_site_U_iso_or_equiv
_atom_site_adp_type
_atom_site_occupancy
_atom_site_symmetry_multiplicity
_atom_site_calc_flag
_atom_site_refinement_flags
_atom_site_disorder_assembly
_atom_site_disorder_group
Ag Ag 0.73049(5) 1.10405(5) 1.0052(2) 0.0538(3) Uani 1 1 d U . .
B1 B 0.6024(8) 0.8940(8) 0.9399(17) 0.062(2) Uani 0.50 1 d PU . 1
B1A B 0.6024(8) 0.8940(8) 0.9399(17) 0.062(2) Uani 0.50 1 d PU . 2
N1 N 0.5854(12) 0.9646(11) 0.842(2) 0.047(4) Uani 0.430(17) 1 d PDU . 1
N2 N 0.6461(10) 1.0417(10) 0.8355(16) 0.037(4) Uani 0.430(17) 1 d PDU . 1
C1 C 0.6309(11) 1.0743(11) 0.7377(18) 0.045(5) Uani 0.430(17) 1 d PDU . 1
C2 C 0.5588(13) 1.0184(14) 0.683(2) 0.056(6) Uani 0.430(17) 1 d PDU . 1
H2A H 0.5330 1.0263 0.6149 0.067 Uiso 0.430(17) 1 calc PR . 1
C3 C 0.5341(14) 0.9505(13) 0.748(2) 0.050(5) Uani 0.430(17) 1 d PDU . 1
H3A H 0.4875 0.9000 0.7310 0.060 Uiso 0.430(17) 1 calc PR . 1
C4 C 0.6864(10) 1.1562(10) 0.7003(15) 0.041(5) Uiso 0.430(17) 1 d PDU . 1
F1 F 0.6443(17) 1.194(2) 0.686(3) 0.142(12) Uiso 0.430(17) 1 d PDU . 1
F2 F 0.7471(11) 1.2008(12) 0.7754(15) 0.071(5) Uiso 0.430(17) 1 d PDU . 1
F3 F 0.7220(15) 1.1590(15) 0.5925(17) 0.094(7) Uiso 0.430(17) 1 d PDU . 1
N1A N 0.6089(11) 0.9510(9) 0.8499(16) 0.053(4) Uani 0.570(17) 1 d PDU . 2
N2A N 0.6742(10) 1.0257(8) 0.8360(15) 0.050(4) Uani 0.570(17) 1 d PDU . 2
C1A C 0.6633(13) 1.0526(11) 0.7303(17) 0.070(7) Uani 0.570(17) 1 d PDU . 2
C2A C 0.5892(14) 0.9974(12) 0.6799(19) 0.069(6) Uani 0.570(17) 1 d PDU . 2
H2AA H 0.5648 1.0044 0.6099 0.083 Uiso 0.570(17) 1 calc PR . 2
C3A C 0.5595(12) 0.9316(11) 0.7520(17) 0.051(4) Uani 0.570(17) 1 d PDU . 2
H3AA H 0.5126 0.8810 0.7371 0.061 Uiso 0.570(17) 1 calc PR . 2
C4A C 0.7231(11) 1.1295(11) 0.6782(17) 0.085(8) Uiso 0.570(17) 1 d PDU . 2
F1A F 0.6901(10) 1.1652(10) 0.6065(14) 0.080(5) Uiso 0.570(17) 1 d PDU . 2
F2A F 0.7693(8) 1.1855(8) 0.7591(11) 0.060(3) Uiso 0.570(17) 1 d PDU . 2
F3A F 0.7762(14) 1.1240(15) 0.6047(19) 0.124(8) Uiso 0.570(17) 1 d PDU . 2
N3 N 0.5970(5) 0.9171(5) 1.0673(9) 0.054(2) Uani 1 1 d DU . .
N4 N 0.6363(5) 0.9928(5) 1.1121(8) 0.0484(19) Uani 1 1 d DU . .
C5 C 0.6236(7) 0.9849(8) 1.2308(10) 0.071(4) Uani 1 1 d DU . .
C6 C 0.5799(10) 0.9040(10) 1.2658(14) 0.095(5) Uani 1 1 d DU . .
H6A H 0.5655 0.8826 1.3449 0.114 Uiso 1 1 calc R . .
C7 C 0.5630(10) 0.8635(8) 1.1596(16) 0.087(4) Uani 1 1 d DU . .
H7A H 0.5322 0.8065 1.1510 0.104 Uiso 1 1 calc R . .
C8 C 0.6547(8) 1.0534(8) 1.3147(12) 0.091(5) Uiso 0.49(3) 1 d PDU . 1
F4 F 0.6555(11) 1.1240(9) 1.2537(14) 0.068(5) Uiso 0.49(3) 1 d PDU . 1
F5 F 0.6158(14) 1.0548(14) 1.4163(17) 0.084(7) Uiso 0.49(3) 1 d PDU . 1
F6 F 0.7343(9) 1.0952(14) 1.345(2) 0.096(8) Uiso 0.49(3) 1 d PDU . 1
C8A C 0.6547(8) 1.0534(8) 1.3147(12) 0.091(5) Uiso 0.51(3) 1 d PDU . 2
F4A F 0.6900(12) 1.1205(9) 1.2688(15) 0.079(6) Uiso 0.51(3) 1 d PDU . 2
F5A F 0.5917(11) 1.0385(12) 1.3875(19) 0.078(6) Uiso 0.51(3) 1 d PDU . 2
F6A F 0.7085(12) 1.0443(15) 1.389(2) 0.107(8) Uiso 0.51(3) 1 d PDU . 2
N5 N 0.5204(5) 0.8147(5) 0.9151(12) 0.065(3) Uani 1 1 d DU . .
N6 N 0.5171(6) 0.7476(5) 0.8717(10) 0.060(3) Uani 1 1 d DU . .
C9 C 0.4380(7) 0.6918(6) 0.8635(12) 0.065(3) Uani 1 1 d DU . .
C10 C 0.3920(7) 0.7245(7) 0.9041(15) 0.070(4) Uani 1 1 d DU . .
H10A H 0.3348 0.6983 0.9082 0.085 Uiso 1 1 calc R . .
C11 C 0.4454(7) 0.8021(7) 0.9371(16) 0.074(4) Uani 1 1 d DU . .
H11A H 0.4324 0.8401 0.9695 0.089 Uiso 1 1 calc R . .
C12 C 0.4077(8) 0.6098(9) 0.8217(13) 0.098(5) Uiso 0.44(2) 1 d PDU . 1
F7 F 0.3358(10) 0.5537(13) 0.838(2) 0.104(8) Uiso 0.44(2) 1 d PDU . 1
F8 F 0.4580(11) 0.5831(13) 0.8549(19) 0.062(6) Uiso 0.44(2) 1 d PDU . 1
F9 F 0.4174(10) 0.6131(10) 0.6910(13) 0.070(6) Uiso 0.44(2) 1 d PDU . 1
C12A C 0.4077(8) 0.6098(9) 0.8217(13) 0.098(5) Uiso 0.56(2) 1 d PDU . 2
F7A F 0.3535(10) 0.5619(11) 0.9231(14) 0.086(5) Uiso 0.56(2) 1 d PDU . 2
F8A F 0.4626(10) 0.5861(12) 0.8175(19) 0.074(6) Uiso 0.56(2) 1 d PDU . 2
F9A F 0.3478(12) 0.5846(13) 0.7414(16) 0.106(7) Uiso 0.56(2) 1 d PDU . 2
C13 C 0.6828(13) 0.8795(13) 0.947(3) 0.059(5) Uani 0.54(2) 1 d PDU . 1
C14 C 0.7219(14) 0.8746(14) 1.052(3) 0.077(7) Uani 0.54(2) 1 d PDU . 1
H14A H 0.7040 0.8791 1.1301 0.092 Uiso 0.54(2) 1 calc PR . 1
C15 C 0.7894(17) 0.8628(14) 1.036(4) 0.098(9) Uani 0.54(2) 1 d PDU . 1
H15A H 0.8166 0.8602 1.1061 0.118 Uiso 0.54(2) 1 calc PR . 1
C16 C 0.816(2) 0.855(2) 0.932(4) 0.120(13) Uani 0.54(2) 1 d PDU . 1
H16A H 0.8604 0.8470 0.9261 0.145 Uiso 0.54(2) 1 calc PR . 1
C17 C 0.7787(17) 0.8598(19) 0.833(4) 0.088(9) Uani 0.54(2) 1 d PDU . 1
H17A H 0.7969 0.8517 0.7579 0.106 Uiso 0.54(2) 1 calc PR . 1
C18 C 0.7155(13) 0.8755(13) 0.833(3) 0.068(6) Uani 0.54(2) 1 d PDU . 1
H18A H 0.6946 0.8833 0.7597 0.081 Uiso 0.54(2) 1 calc PR . 1
C13A C 0.6781(13) 0.8997(12) 0.873(3) 0.055(6) Uani 0.46(2) 1 d PDU . 2
C14A C 0.7165(17) 0.8710(14) 0.950(3) 0.067(8) Uani 0.46(2) 1 d PDU . 2
H14B H 0.6976 0.8523 1.0293 0.081 Uiso 0.46(2) 1 calc PR . 2
C15A C 0.7860(19) 0.8718(19) 0.900(4) 0.077(8) Uani 0.46(2) 1 d PDU . 2
H15B H 0.8150 0.8549 0.9505 0.092 Uiso 0.46(2) 1 calc PR . 2
C16A C 0.8115(19) 0.8942(19) 0.791(4) 0.082(9) Uani 0.46(2) 1 d PDU . 2
H16B H 0.8534 0.8866 0.7599 0.099 Uiso 0.46(2) 1 calc PR . 2
C17A C 0.779(2) 0.928(2) 0.723(4) 0.109(14) Uani 0.46(2) 1 d PDU . 2
H17B H 0.8044 0.9527 0.6490 0.131 Uiso 0.46(2) 1 calc PR . 2
C18A C 0.7091(16) 0.9286(15) 0.755(3) 0.068(8) Uani 0.46(2) 1 d PDU . 2
H18B H 0.6833 0.9474 0.7018 0.081 Uiso 0.46(2) 1 calc PR . 2

loop_
_atom_site_aniso_label
_atom_site_aniso_U_11
_atom_site_aniso_U_22
_atom_site_aniso_U_33
_atom_site_aniso_U_23
_atom_site_aniso_U_13
_atom_site_aniso_U_12
Ag 0.0502(5) 0.0434(4) 0.0457(4) -0.0033(3) 0.0016(4) 0.0069(3)
B1 0.049(5) 0.037(5) 0.093(6) -0.010(5) 0.009(5) 0.016(4)
B1A 0.049(5) 0.037(5) 0.093(6) -0.010(5) 0.009(5) 0.016(4)
N1 0.039(10) 0.044(8) 0.054(10) -0.004(8) 0.016(8) 0.017(7)
N2 0.025(8) 0.042(8) 0.042(8) 0.004(7) 0.009(6) 0.015(6)
C1 0.039(11) 0.040(10) 0.052(12) -0.005(8) -0.005(9) 0.017(8)
C2 0.041(12) 0.068(14) 0.057(14) -0.012(10) -0.006(10) 0.026(11)
C3 0.041(12) 0.049(11) 0.052(12) -0.024(9) 0.010(8) 0.015(9)
N1A 0.055(10) 0.038(7) 0.053(7) -0.014(5) 0.012(7) 0.014(6)
N2A 0.049(9) 0.032(6) 0.054(7) -0.006(6) 0.008(7) 0.010(6)
C1A 0.084(15) 0.051(11) 0.049(10) -0.002(8) 0.003(10) 0.015(9)
C2A 0.075(14) 0.054(11) 0.046(10) 0.005(9) 0.012(9) 0.008(10)
C3A 0.045(10) 0.040(9) 0.060(11) -0.003(8) 0.016(7) 0.015(7)
N3 0.042(5) 0.037(4) 0.079(5) 0.009(4) 0.011(4) 0.017(4)
N4 0.037(4) 0.052(4) 0.050(4) 0.006(4) 0.012(4) 0.018(4)
C5 0.047(6) 0.094(8) 0.041(5) 0.012(5) 0.006(5) 0.013(6)
C6 0.073(9) 0.107(11) 0.074(7) 0.044(7) 0.002(8) 0.022(9)
C7 0.078(9) 0.066(7) 0.108(9) 0.028(7) 0.019(9) 0.030(7)
N5 0.044(4) 0.027(4) 0.112(9) -0.011(4) 0.032(5) 0.008(3)
N6 0.066(5) 0.030(4) 0.084(8) -0.013(4) -0.002(5) 0.025(4)
C9 0.060(6) 0.037(5) 0.087(10) -0.006(5) -0.023(6) 0.017(4)
C10 0.051(6) 0.040(5) 0.112(11) 0.026(6) 0.005(6) 0.017(4)
C11 0.048(5) 0.042(6) 0.126(12) 0.000(7) 0.021(7) 0.017(5)
C13 0.043(9) 0.046(13) 0.080(13) 0.019(11) 0.016(9) 0.017(9)
C14 0.051(13) 0.069(16) 0.098(15) 0.006(15) -0.009(11) 0.020(11)
C15 0.087(17) 0.049(12) 0.17(2) -0.011(17) -0.038(17) 0.044(14)
C16 0.08(2) 0.10(3) 0.21(3) -0.06(3) -0.04(2) 0.07(2)
C17 0.043(13) 0.049(16) 0.16(2) -0.02(2) 0.009(17) 0.015(12)
C18 0.059(12) 0.061(12) 0.090(13) 0.012(14) 0.028(11) 0.034(10)
C13A 0.041(9) 0.019(9) 0.085(16) -0.009(10) 0.015(9) 0.001(7)
C14A 0.069(17) 0.034(12) 0.10(2) 0.011(14) 0.027(15) 0.028(14)
C15A 0.065(17) 0.045(18) 0.12(2) -0.034(17) -0.002(17) 0.025(15)
C16A 0.051(17) 0.041(15) 0.15(2) -0.015(16) 0.036(16) 0.019(13)
C17A 0.11(3) 0.07(2) 0.16(3) 0.05(2) 0.09(2) 0.06(2)
C18A 0.063(15) 0.045(14) 0.091(17) 0.018(13) 0.029(13) 0.023(12)

loop_
_atom_type_symbol
_atom_type_description
_atom_type_scat_dispersion_real
_atom_type_scat_dispersion_imag
_atom_type_scat_source
C C 0.0033 0.0016 'International Tables Vol C Tables 4.2.6.8 and 6.1.1.4'
H H 0.0000 0.0000 'International Tables Vol C Tables 4.2.6.8 and 6.1.1.4'
B B 0.0013 0.0007 'International Tables Vol C Tables 4.2.6.8 and 6.1.1.4'
N N 0.0061 0.0033 'International Tables Vol C Tables 4.2.6.8 and 6.1.1.4'
F F 0.0171 0.0103 'International Tables Vol C Tables 4.2.6.8 and 6.1.1.4'
Ag Ag -0.8971 1.1015 'International Tables Vol C Tables 4.2.6.8 and 6.1.1.4'

loop_
_geom_angle_atom_site_label_1
_geom_angle_atom_site_label_2
_geom_angle_atom_site_label_3
_geom_angle
_geom_angle_site_symmetry_1
_geom_angle_site_symmetry_3
_geom_angle_publ_flag
N6 Ag N2A 126.0(5) 5_565 . ?
N6 Ag N4 121.4(3) 5_565 . ?
N2A Ag N4 85.6(4) . . ?
N6 Ag N2 111.0(5) 5_565 . ?
N2A Ag N2 18.1(5) . . ?
N4 Ag N2 85.6(5) . . ?
N6 Ag C18 90.6(5) 5_565 5_565 ?
N2A Ag C18 109.1(8) . 5_565 ?
N4 Ag C18 127.7(7) . 5_565 ?
N2 Ag C18 122.9(8) . 5_565 ?
N6 Ag C14A 87.6(6) 5_565 5_565 ?
N2A Ag C14A 132.3(8) . 5_565 ?
N4 Ag C14A 106.0(7) . 5_565 ?
N2 Ag C14A 149.2(8) . 5_565 ?
C18 Ag C14A 29.1(11) 5_565 5_565 ?
N3 B1 N5 105.5(11) . . ?
N3 B1 C13 101.8(15) . . ?
N5 B1 C13 113.6(12) . . ?
N3 B1 N1 105.8(11) . . ?
N5 B1 N1 98.3(12) . . ?
C13 B1 N1 129.8(14) . . ?
N2 N1 C3 108.7(16) . . ?
N2 N1 B1 116.8(15) . . ?
C3 N1 B1 131.7(17) . . ?
N1 N2 C1 106.2(15) . . ?
N1 N2 Ag 120.5(13) . . ?
C1 N2 Ag 130.7(12) . . ?
N2 C1 C2 110.9(15) . . ?
N2 C1 C4 121.3(15) . . ?
C2 C1 C4 127.9(17) . . ?
C3 C2 C1 103.7(17) . . ?
C3 C2 H2A 128.1 . . ?
C1 C2 H2A 128.1 . . ?
C2 C3 N1 110.4(16) . . ?
C2 C3 H3A 124.8 . . ?
N1 C3 H3A 124.8 . . ?
F1 C4 F2 107.3(16) . . ?
F1 C4 F3 107.5(16) . . ?
F2 C4 F3 105.3(14) . . ?
F1 C4 C1 108(2) . . ?
F2 C4 C1 116.6(16) . . ?
F3 C4 C1 112.0(18) . . ?
N2A N1A C3A 110.1(14) . . ?
C1A N2A N1A 105.5(14) . . ?
C1A N2A Ag 125.1(11) . . ?
N1A N2A Ag 118.6(11) . . ?
N2A C1A C2A 110.8(14) . . ?
N2A C1A C4A 122.8(16) . . ?
C2A C1A C4A 126.5(16) . . ?
C3A C2A C1A 105.3(16) . . ?
C3A C2A H2AA 127.4 . . ?
C1A C2A H2AA 127.4 . . ?
C2A C3A N1A 107.8(15) . . ?
C2A C3A H3AA 126.1 . . ?
N1A C3A H3AA 126.1 . . ?
F2A C4A F3A 104.3(15) . . ?
F2A C4A F1A 105.7(14) . . ?
F3A C4A F1A 103.8(15) . . ?
F2A C4A C1A 114.4(16) . . ?
F3A C4A C1A 114(2) . . ?
F1A C4A C1A 113.8(16) . . ?
N4 N3 C7 109.4(11) . . ?
N4 N3 B1 125.4(9) . . ?
C7 N3 B1 124.3(11) . . ?
C5 N4 N3 105.6(9) . . ?
C5 N4 Ag 128.6(8) . . ?
N3 N4 Ag 124.0(7) . . ?
N4 C5 C6 111.9(12) . . ?
N4 C5 C8 123.7(11) . . ?
C6 C5 C8 124.3(12) . . ?
C7 C6 C5 103.5(12) . . ?
C7 C6 H6A 128.3 . . ?
C5 C6 H6A 128.3 . . ?
C6 C7 N3 109.4(12) . . ?
C6 C7 H7A 125.3 . . ?
N3 C7 H7A 125.3 . . ?
F5 C8 F6 104.2(15) . . ?
F5 C8 C5 124.2(15) . . ?
F6 C8 C5 121.0(14) . . ?
F5 C8 F4 96.6(12) . . ?
F6 C8 F4 94.4(12) . . ?
C5 C8 F4 109.5(12) . . ?
N6 N5 C11 110.8(9) . . ?
N6 N5 B1 122.3(9) . . ?
C11 N5 B1 126.9(9) . . ?
N5 N6 C9 106.2(9) . . ?
N5 N6 Ag 125.5(7) . 6_654 ?
C9 N6 Ag 128.0(7) . 6_654 ?
N6 C9 C10 109.6(9) . . ?
N6 C9 C12 124.1(11) . . ?
C10 C9 C12 126.3(11) . . ?
C11 C10 C9 106.1(10) . . ?
C11 C10 H10A 126.9 . . ?
C9 C10 H10A 126.9 . . ?
N5 C11 C10 107.3(10) . . ?
N5 C11 H11A 126.3 . . ?
C10 C11 H11A 126.3 . . ?
F7 C12 F8 108.6(15) . . ?
F7 C12 C9 123.3(16) . . ?
F8 C12 C9 110.4(13) . . ?
F7 C12 F9 103.8(14) . . ?
F8 C12 F9 100.9(12) . . ?
C9 C12 F9 107.3(13) . . ?
C14 C13 C18 118(2) . . ?
C14 C13 B1 127(2) . . ?
C18 C13 B1 115(2) . . ?
C13 C14 C15 117(3) . . ?
C13 C14 H14A 121.3 . . ?
C15 C14 H14A 121.3 . . ?
C16 C15 C14 124(3) . . ?
C16 C15 H15A 118.0 . . ?
C14 C15 H15A 118.0 . . ?
C15 C16 C17 119(3) . . ?
C15 C16 H16A 120.7 . . ?
C17 C16 H16A 120.7 . . ?
C16 C17 C18 125(3) . . ?
C16 C17 H17A 117.7 . . ?
C18 C17 H17A 117.7 . . ?
C17 C18 C13 117(3) . . ?
C17 C18 Ag 86.7(16) . 6_654 ?
C13 C18 Ag 87.9(13) . 6_654 ?
C17 C18 H18A 121.3 . . ?
C13 C18 H18A 121.3 . . ?
Ag C18 H18A 95.2 6_654 . ?
C14A C13A C18A 121(2) . . ?
C13A C14A C15A 115(3) . . ?
C13A C14A Ag 85.0(14) . 6_654 ?
C15A C14A Ag 87.8(12) . 6_654 ?
C13A C14A H14B 122.4 . . ?
C15A C14A H14B 122.4 . . ?
Ag C14A H14B 96.8 6_654 . ?
C16A C15A C14A 124(3) . . ?
C16A C15A H15B 118.1 . . ?
C14A C15A H15B 118.1 . . ?
C15A C16A C17A 120(3) . . ?
C15A C16A H16B 120.0 . . ?
C17A C16A H16B 120.0 . . ?
C16A C17A C18A 123(3) . . ?
C16A C17A H17B 118.6 . . ?
C18A C17A H17B 118.6 . . ?
C17A C18A C13A 117(3) . . ?
C17A C18A H18B 121.6 . . ?
C13A C18A H18B 121.6 . . ?

loop_
_geom_bond_atom_site_label_1
_geom_bond_atom_site_label_2
_geom_bond_distance
_geom_bond_site_symmetry_2
_geom_bond_publ_flag
Ag N6 2.304(10) 5_565 ?
Ag N2A 2.306(16) . ?
Ag N4 2.314(8) . ?
Ag N2 2.377(18) . ?
Ag C18 2.43(2) 5_565 ?
Ag C14A 2.66(3) 5_565 ?
B1 N3 1.50(2) . ?
B1 N5 1.569(16) . ?
B1 C13 1.70(3) . ?
B1 N1 1.89(3) . ?
N1 N2 1.349(18) . ?
N1 C3 1.36(2) . ?
N2 C1 1.353(19) . ?
C1 C2 1.40(2) . ?
C1 C4 1.45(2) . ?
C2 C3 1.35(2) . ?
C2 H2A 0.9500 . ?
C3 H3A 0.9500 . ?
C4 F1 1.332(17) . ?
C4 F2 1.333(16) . ?
C4 F3 1.364(16) . ?
N1A N2A 1.358(16) . ?
N1A C3A 1.36(2) . ?
N2A C1A 1.338(19) . ?
C1A C2A 1.39(2) . ?
C1A C4A 1.46(2) . ?
C2A C3A 1.35(2) . ?
C2A H2AA 0.9500 . ?
C3A H3AA 0.9500 . ?
C4A F2A 1.338(17) . ?
C4A F3A 1.348(17) . ?
C4A F1A 1.388(17) . ?
N3 N4 1.350(12) . ?
N3 C7 1.363(16) . ?
N4 C5 1.333(13) . ?
C5 C6 1.397(17) . ?
C5 C8 1.469(17) . ?
C6 C7 1.36(2) . ?
C6 H6A 0.9500 . ?
C7 H7A 0.9500 . ?
C8 F5 1.358(16) . ?
C8 F6 1.364(16) . ?
C8 F4 1.505(15) . ?
N5 N6 1.345(11) . ?
N5 C11 1.353(14) . ?
N6 C9 1.351(14) . ?
N6 Ag 2.304(10) 6_654 ?
C9 C10 1.388(17) . ?
C9 C12 1.450(17) . ?
C10 C11 1.366(16) . ?
C10 H10A 0.9500 . ?
C11 H11A 0.9500 . ?
C12 F7 1.266(16) . ?
C12 F8 1.349(16) . ?
C12 F9 1.458(15) . ?
C13 C14 1.41(4) . ?
C13 C18 1.43(3) . ?
C14 C15 1.43(3) . ?
C14 H14A 0.9500 . ?
C15 C16 1.30(5) . ?
C15 H15A 0.9500 . ?
C16 C17 1.33(5) . ?
C16 H16A 0.9500 . ?
C17 C18 1.38(3) . ?
C17 H17A 0.9500 . ?
C18 Ag 2.43(2) 6_654 ?
C18 H18A 0.9500 . ?
C13A C14A 1.41(4) . ?
C13A C18A 1.42(4) . ?
C14A C15A 1.43(3) . ?
C14A Ag 2.66(3) 6_654 ?
C14A H14B 0.9500 . ?
C15A C16A 1.29(5) . ?
C15A H15B 0.9500 . ?
C16A C17A 1.34(5) . ?
C16A H16B 0.9500 . ?
C17A C18A 1.39(3) . ?
C17A H17B 0.9500 . ?
C18A H18B 0.9500 . ?
